data_7117052
loop_
_publ_author_name
'Sharon Lai-Fung Chan'
'Tsz Lung Lam'
'Chen Yang'
'Siu-Cheong Yan'
'Nga Man Cheng'

_publ_section_title
;
 A robust and efficient cobalt molecular catalyst for CO2 reduction
;
_journal_name_full Chem.Commun.
_journal_page_first 7799
_journal_paper_doi 10.1039/C5cc00566C
_journal_volume 51
_journal_year 2015
_chemical_formula_moiety '1(C18 H18 Cl Co N4), Cl'
_chemical_formula_sum 'C18 H18 Cl2 Co N4'
_chemical_formula_weight 420.19
_chemical_name_systematic
;
 ? 
;
_space_group_crystal_system triclinic
_space_group_IT_number 2
_space_group_name_Hall '-P 1'
_space_group_name_H-M_alt 'P -1'
_symmetry_space_group_name_Hall '-P 1'
_symmetry_space_group_name_H-M 'P -1'
_atom_sites_solution_hydrogens geom
_atom_sites_solution_primary direct
_atom_sites_solution_secondary difmap
_audit_block_doi 10.5517/cc141jqf
_audit_creation_date 2015-01-17
_audit_creation_method
;
Olex2 1.2
(compiled 2015.01.12 svn.r3133 for OlexSys, GUI svn.r4987)
;
_audit_update_record
;
2015-01-18 deposited with the CCDC.
2015-03-10 downloaded from the CCDC.
;
_cell_angle_alpha 90.060(2)
_cell_angle_beta 103.277(2)
_cell_angle_gamma 110.696(2)
_cell_formula_units_Z 6
_cell_length_a 11.5740(6)
_cell_length_b 15.2041(9)
_cell_length_c 19.9081(11)
_cell_measurement_temperature 100
_cell_volume 3176.6(3)
_computing_molecular_graphics 'Olex2 (Dolomanov et al., 2009)'
_computing_publication_material 'Olex2 (Dolomanov et al., 2009)'
_computing_structure_refinement 'XL (Sheldrick, 2008)'
_computing_structure_solution 'SHELXS-97 (Sheldrick, 1990)'
_diffrn_ambient_temperature 100.0
_diffrn_measured_fraction_theta_full 0.974
_diffrn_measured_fraction_theta_max 0.974
_diffrn_radiation_monochromator graphite
_diffrn_radiation_type CuK\a
_diffrn_radiation_wavelength 1.54178
_diffrn_reflns_av_R_equivalents 0.1079
_diffrn_reflns_av_unetI/netI 0.0806
_diffrn_reflns_limit_h_max 13
_diffrn_reflns_limit_h_min -13
_diffrn_reflns_limit_k_max 17
_diffrn_reflns_limit_k_min -17
_diffrn_reflns_limit_l_max 23
_diffrn_reflns_limit_l_min -23
_diffrn_reflns_number 57557
_diffrn_reflns_theta_full 67.44
_diffrn_reflns_theta_max 67.44
_diffrn_reflns_theta_min 2.29
_diffrn_source 'fine-focus sealed tube'
_exptl_absorpt_coefficient_mu 8.727
_exptl_absorpt_correction_T_max 0.2527
_exptl_absorpt_correction_T_min 0.0751
_exptl_absorpt_correction_type multi-scan
_exptl_absorpt_process_details
;
SADABS-2012/1 (Bruker,2012) was used for absorption correction.
wR2(int) was 0.1715 before and 0.1301 after correction.
The Ratio of minimum to maximum transmission is 0.2972.
The \l/2 correction factor is 0.0015.
;
_exptl_crystal_colour 'clear light green'
_exptl_crystal_colour_lustre clear
_exptl_crystal_colour_modifier light
_exptl_crystal_colour_primary green
_exptl_crystal_density_diffrn 1.318
_exptl_crystal_density_method 'not measured'
_exptl_crystal_description block
_exptl_crystal_F_000 1290
_exptl_crystal_recrystallization_method 'Re-crystallisation from solvent: MeCN'
_exptl_crystal_size_max 0.3
_exptl_crystal_size_mid 0.3
_exptl_crystal_size_min 0.2
_refine_diff_density_max 2.594
_refine_diff_density_min -0.995
_refine_diff_density_rms 0.226
_refine_ls_extinction_method none
_refine_ls_goodness_of_fit_ref 1.426
_refine_ls_hydrogen_treatment constr
_refine_ls_matrix_type full
_refine_ls_number_parameters 752
_refine_ls_number_reflns 11143
_refine_ls_number_restraints 132
_refine_ls_restrained_S_all 1.427
_refine_ls_R_factor_all 0.1312
_refine_ls_R_factor_gt 0.1207
_refine_ls_shift/su_max 0.000
_refine_ls_shift/su_mean 0.000
_refine_ls_structure_factor_coef Fsqd
_refine_ls_weighting_details 'calc w=1/[\s^2^(Fo^2^)+(0.2000P)^2^+0.0000P] where P=(Fo^2^+2Fc^2^)/3'
_refine_ls_weighting_scheme calc
_refine_ls_wR_factor_gt 0.3208
_refine_ls_wR_factor_ref 0.3355
_reflns_number_gt 9371
_reflns_number_total 11143
_reflns_threshold_expression >2sigma(I)
_cod_data_source_file c5cc00566c2.cif
_cod_data_source_block cxy129_0m
_cod_database_code 7117052
_olex2_refinement_description
;
1. Fixed Uiso
 At 1.2 times of:
  All C(H) groups, All C(H,H) groups
2. Uiso/Uaniso restraints and constraints
Uanis(N12) \\sim Ueq, Uanis(N14) \\sim Ueq, Uanis(N10) \\sim Ueq, Uanis(C53)
\\sim Ueq, Uanis(C49) \\sim Ueq, Uanis(C43) \\sim Ueq, Uanis(C47) \\sim Ueq,
Uanis(C48) \\sim Ueq, Uanis(C54) \\sim Ueq, Uanis(C42) \\sim Ueq, Uanis(C41)
\\sim Ueq, Uanis(C37) \\sim Ueq, Uanis(C52) \\sim Ueq, Uanis(C50) \\sim Ueq,
Uanis(C44) \\sim Ueq, Uanis(C46) \\sim Ueq, Uanis(C40) \\sim Ueq, Uanis(C38)
\\sim Ueq, Uanis(C51) \\sim Ueq, Uanis(C45) \\sim Ueq, Uanis(C39) \\sim Ueq:
with sigma of 0.005 and sigma for terminal atoms of 0.01
Uanis(Cl5B) \\sim Ueq: with sigma of 0.005 and sigma for terminal atoms of 0.01
Uanis(C37A) = Uanis(N9) = Uanis(C41A) = Uanis(C40A) = Uanis(C39A) = Uanis(C38A)
Uanis(N10) = Uanis(C37) = Uanis(C38) = Uanis(C39) = Uanis(C40) = Uanis(C41)
Uanis(N14) = Uanis(C43) = Uanis(C44) = Uanis(C45) = Uanis(C46) = Uanis(C47)
3. Others
 Sof(N12)=Sof(C53)=Sof(C52)=Sof(H52)=Sof(C51)=Sof(H51)=Sof(C50)=Sof(H50)=
 Sof(C49)=Sof(H49)=Sof(N14)=Sof(C43)=Sof(H43)=Sof(C44)=Sof(H44)=Sof(C45)=
 Sof(H45)=Sof(C46)=Sof(H46)=Sof(C47)=Sof(C48)=Sof(H48C)=Sof(H48D)=Sof(C54)=
 Sof(H54C)=Sof(H54D)=Sof(C42)=Sof(H42C)=Sof(H42D)=Sof(C41)=Sof(C40)=Sof(H40)=
 Sof(C39)=Sof(H39)=Sof(C38)=Sof(H38)=Sof(C37)=Sof(H37)=Sof(N10)=1-FVAR(1)
 Sof(N9)=Sof(C41A)=Sof(C40A)=Sof(H40A)=Sof(C39A)=Sof(H39A)=Sof(C38A)=Sof(H38A)=
 Sof(C37A)=Sof(H37A)=Sof(C43A)=Sof(H43A)=Sof(N13)=Sof(C47A)=Sof(C46A)=Sof(H46A)=
 Sof(C45A)=Sof(H45A)=Sof(C44A)=Sof(H44A)=Sof(C54A)=Sof(H54A)=Sof(H54B)=
 Sof(C42A)=Sof(H42A)=Sof(H42B)=Sof(C48A)=Sof(H48A)=Sof(H48B)=Sof(N11)=Sof(C53A)=
 Sof(C52A)=Sof(H52A)=Sof(C51A)=Sof(H51A)=Sof(C50A)=Sof(H50A)=Sof(C49A)=
 Sof(H49A)=FVAR(1)
 Fixed Sof: Cl5(0.5) Cl6A(0.25) Cl6B(0.25) Cl6(0.25) Cl5B(0.5) Cl5A(0.25)
4.a Secondary CH2 refined with riding coordinates:
 C6(H6A,H6B), C30(H30A,H30B), C18(H18A,H18B), C24(H24A,H24B), C12(H12A,H12B),
 C36(H36A,H36B), C54A(H54A,H54B), C42A(H42A,H42B), C48A(H48A,H48B), C48(H48C,
 H48D), C54(H54C,H54D), C42(H42C,H42D)
4.b Aromatic/amide H refined with riding coordinates:
 C2(H2), C3(H3), C16(H16), C19(H19), C13(H13), C1(H1), C22(H22), C14(H14),
 C20(H20), C25(H25), C21(H21), C7(H7), C4(H4), C34(H34), C32(H32), C26(H26),
 C8(H8), C31(H31), C10(H10), C15(H15), C28(H28), C27(H27), C9(H9), C33(H33),
 C40A(H40A), C39A(H39A), C38A(H38A), C37A(H37A), C43A(H43A), C46A(H46A),
 C45A(H45A), C44A(H44A), C52(H52), C51(H51), C50(H50), C49(H49), C43(H43),
 C44(H44), C45(H45), C46(H46), C40(H40), C39(H39), C38(H38), C37(H37),
 C52A(H52A), C51A(H51A), C50A(H50A), C49A(H49A)
4.c Fitted hexagon refined as free rotating group:
 C43A(N13,C47A,C46A,C45A,C44A), N12(C53,C52,C51,C50,C49), N14(C43,C44,C45,C46,
 C47), C41(C40,C39,C38,C37,N10), N11(C53A,C52A,C51A,C50A,C49A)
;
_olex2_submission_special_instructions 'No special instructions were received'

loop_
_space_group_symop_id
_space_group_symop_operation_xyz
1 'x, y, z'
2 '-x, -y, -z'

loop_
_atom_site_label
_atom_site_type_symbol
_atom_site_fract_x
_atom_site_fract_y
_atom_site_fract_z
_atom_site_U_iso_or_equiv
_atom_site_adp_type
_atom_site_occupancy
_atom_site_calc_flag
_atom_site_disorder_assembly
_atom_site_disorder_group
_atom_site_refinement_flags_posn
_atom_site_refinement_flags_adp
Co2 Co 0.30249(9) 0.46132(6) 0.78254(5) 0.0228(3) Uani 1 d . . . .
Co1 Co 0.20911(9) 0.70895(6) 0.12601(5) 0.0226(3) Uani 1 d . . . .
Cl2 Cl 0.45764(14) 0.51821(10) 0.88202(7) 0.0288(4) Uani 1 d . . . .
N2 N 0.3488(5) 0.7287(3) 0.0732(3) 0.0235(11) Uani 1 d . . . .
N5 N 0.2131(5) 0.3213(3) 0.7954(3) 0.0266(11) Uani 1 d . . . .
N6 N 0.4072(5) 0.4841(4) 0.7097(3) 0.0268(11) Uani 1 d . . . .
N4 N 0.1893(5) 0.8221(4) 0.0600(3) 0.0296(12) Uani 1 d . . . .
N8 N 0.1542(5) 0.4110(4) 0.6860(3) 0.0296(12) Uani 1 d . . . .
C23 C 0.1368(6) 0.2640(4) 0.7385(3) 0.0299(14) Uani 1 d . . . .
C2 C 0.4844(6) 0.6712(5) 0.0253(3) 0.0309(14) Uani 1 d . . . .
H2 H 0.5194 0.6240 0.0219 0.037 Uiso 1 calc . . R .
C3 C 0.5146(6) 0.7484(4) -0.0108(3) 0.0291(14) Uani 1 d . . . .
H3 H 0.5710 0.7551 -0.0400 0.035 Uiso 1 calc . . R .
N3 N 0.0275(5) 0.6467(4) 0.0641(3) 0.0301(12) Uani 1 d . . . .
C16 C -0.1340(7) 0.6609(5) -0.0294(4) 0.0378(16) Uani 1 d . . . .
H16 H -0.1588 0.6949 -0.0665 0.045 Uiso 1 calc . . R .
N7 N 0.2009(5) 0.5475(4) 0.7831(3) 0.0274(12) Uani 1 d . . . .
C19 C 0.2297(6) 0.2845(5) 0.8562(3) 0.0283(14) Uani 1 d . . . .
H19 H 0.2828 0.3255 0.8962 0.034 Uiso 1 calc . . R .
C5 C 0.3786(6) 0.8038(4) 0.0371(3) 0.0265(13) Uani 1 d . . . .
C13 C -0.0588(6) 0.5682(4) 0.0787(3) 0.0295(14) Uani 1 d . . . .
H13 H -0.0330 0.5361 0.1168 0.035 Uiso 1 calc . . R .
C11 C 0.2123(8) 0.8939(5) 0.1735(4) 0.0409(18) Uani 1 d . . . .
C1 C 0.4010(6) 0.6628(4) 0.0674(3) 0.0256(13) Uani 1 d . . . .
H1 H 0.3799 0.6091 0.0929 0.031 Uiso 1 calc . . R .
C35 C 0.0833(6) 0.5206(5) 0.7394(3) 0.0305(14) Uani 1 d . . . .
N1 N 0.2336(6) 0.8167(4) 0.1976(3) 0.0340(13) Uani 1 d . . . .
C22 C 0.0766(7) 0.1675(5) 0.7419(4) 0.0362(16) Uani 1 d . . . .
H22 H 0.0232 0.1274 0.7016 0.043 Uiso 1 calc . . R .
C14 C -0.1838(7) 0.5323(5) 0.0402(4) 0.0375(16) Uani 1 d . . . .
H14 H -0.2424 0.4757 0.0512 0.045 Uiso 1 calc . . R .
C20 C 0.1730(7) 0.1894(5) 0.8637(4) 0.0342(15) Uani 1 d . . . .
H20 H 0.1865 0.1649 0.9076 0.041 Uiso 1 calc . . R .
C25 C 0.5329(6) 0.5004(5) 0.7243(4) 0.0322(15) Uani 1 d . . . .
H25 H 0.5762 0.4988 0.7708 0.039 Uiso 1 calc . . R .
C29 C 0.3464(7) 0.4845(5) 0.6448(3) 0.0338(15) Uani 1 d . . . .
C6 C 0.3174(7) 0.8737(5) 0.0464(4) 0.0325(15) Uani 1 d . . . .
H6A H 0.3718 0.9209 0.0858 0.039 Uiso 1 calc . . R .
H6B H 0.3077 0.9073 0.0041 0.039 Uiso 1 calc . . R .
C30 C 0.2037(7) 0.4670(5) 0.6318(3) 0.0328(15) Uani 1 d . . . .
H30A H 0.1909 0.5279 0.6331 0.039 Uiso 1 calc . . R .
H30B H 0.1577 0.4326 0.5856 0.039 Uiso 1 calc . . R .
C18 C 0.0928(7) 0.7750(5) -0.0051(4) 0.0373(16) Uani 1 d . . . .
H18A H 0.0560 0.8202 -0.0279 0.045 Uiso 1 calc . . R .
H18B H 0.1342 0.7545 -0.0372 0.045 Uiso 1 calc . . R .
C21 C 0.0966(7) 0.1319(5) 0.8051(4) 0.0385(17) Uani 1 d . . . .
H21 H 0.0566 0.0662 0.8084 0.046 Uiso 1 calc . . R .
C24 C 0.1271(7) 0.3096(5) 0.6724(3) 0.0371(16) Uani 1 d . . . .
H24A H 0.1885 0.3012 0.6480 0.045 Uiso 1 calc . . R .
H24B H 0.0403 0.2791 0.6421 0.045 Uiso 1 calc . . R .
C17 C -0.0102(7) 0.6919(5) 0.0097(3) 0.0297(14) Uani 1 d . . . .
C7 C 0.2807(8) 0.8168(5) 0.2657(4) 0.0400(17) Uani 1 d . . . .
H7 H 0.2942 0.7620 0.2829 0.048 Uiso 1 calc . . R .
C4 C 0.4633(6) 0.8186(5) -0.0052(3) 0.0299(14) Uani 1 d . . . .
H4 H 0.4854 0.8737 -0.0293 0.036 Uiso 1 calc . . R .
C12 C 0.1489(7) 0.8845(5) 0.0973(4) 0.0368(16) Uani 1 d . . . .
H12A H 0.0551 0.8581 0.0903 0.044 Uiso 1 calc . . R .
H12B H 0.1726 0.9474 0.0793 0.044 Uiso 1 calc . . R .
C34 C 0.0069(7) 0.5727(5) 0.7356(4) 0.0411(18) Uani 1 d . . . .
H34 H -0.0743 0.5530 0.7036 0.049 Uiso 1 calc . . R .
C36 C 0.0413(6) 0.4283(5) 0.6967(4) 0.0358(16) Uani 1 d . . . .
H36A H -0.0076 0.3765 0.7208 0.043 Uiso 1 calc . . R .
H36B H -0.0149 0.4298 0.6514 0.043 Uiso 1 calc . . R .
C32 C 0.1698(8) 0.6854(6) 0.8221(5) 0.048(2) Uani 1 d . . . .
H32 H 0.2028 0.7436 0.8501 0.058 Uiso 1 calc . . R .
C26 C 0.6005(8) 0.5193(6) 0.6744(4) 0.0464(19) Uani 1 d . . . .
H26 H 0.6890 0.5300 0.6858 0.056 Uiso 1 calc . . R .
C8 C 0.3108(9) 0.8955(6) 0.3123(4) 0.053(2) Uani 1 d . . . .
H8 H 0.3433 0.8943 0.3605 0.064 Uiso 1 calc . . R .
C31 C 0.2443(7) 0.6300(5) 0.8244(4) 0.0333(15) Uani 1 d . . . .
H31 H 0.3266 0.6501 0.8552 0.040 Uiso 1 calc . . R .
C10 C 0.2418(8) 0.9741(5) 0.2151(4) 0.0456(19) Uani 1 d . . . .
H10 H 0.2286 1.0282 0.1964 0.055 Uiso 1 calc . . R .
C15 C -0.2222(8) 0.5794(6) -0.0139(4) 0.0468(19) Uani 1 d . . . .
H15 H -0.3080 0.5566 -0.0404 0.056 Uiso 1 calc . . R .
C28 C 0.4087(8) 0.5062(7) 0.5920(4) 0.049(2) Uani 1 d . . . .
H28 H 0.3640 0.5099 0.5463 0.059 Uiso 1 calc . . R .
C27 C 0.5375(9) 0.5224(7) 0.6073(4) 0.056(2) Uani 1 d . . . .
H27 H 0.5822 0.5355 0.5718 0.067 Uiso 1 calc . . R .
C9 C 0.2922(9) 0.9744(6) 0.2865(5) 0.057(2) Uani 1 d . . . .
H9 H 0.3133 1.0291 0.3168 0.069 Uiso 1 calc . . R .
C33 C 0.0516(8) 0.6568(6) 0.7804(5) 0.055(2) Uani 1 d . . . .
H33 H -0.0012 0.6924 0.7809 0.067 Uiso 1 calc . . R .
Co0A Co 0.70393(10) 0.05530(8) 0.24306(5) 0.0300(3) Uani 1 d . . . .
Cl3 Cl 0.63624(17) 0.02774(13) 0.12574(8) 0.0387(4) Uani 1 d A . . .
N9 N 0.6202(12) 0.1476(8) 0.2606(7) 0.0417(15) Uani 0.669(8) d A 1 . .
C41A C 0.6650(12) 0.1964(8) 0.3241(7) 0.0417(15) Uani 0.669(8) d A 1 . .
C40A C 0.6156(12) 0.2598(8) 0.3408(7) 0.0417(15) Uani 0.669(8) d A 1 . .
H40A H 0.6482 0.2933 0.3855 0.050 Uiso 0.669(8) calc A 1 R .
C39A C 0.5157(12) 0.2771(8) 0.2924(7) 0.0417(15) Uani 0.669(8) d A 1 . .
H39A H 0.4815 0.3222 0.3033 0.050 Uiso 0.669(8) calc A 1 R .
C38A C 0.4713(13) 0.2244(9) 0.2288(7) 0.0417(15) Uani 0.669(8) d A 1 . .
H38A H 0.4048 0.2328 0.1945 0.050 Uiso 0.669(8) calc A 1 R .
C37A C 0.5232(13) 0.1605(8) 0.2156(7) 0.0417(15) Uani 0.669(8) d A 1 . .
H37A H 0.4890 0.1233 0.1723 0.050 Uiso 0.669(8) calc A 1 R .
C43A C 0.9505(8) 0.1188(7) 0.2039(3) 0.037(3) Uani 0.669(8) d A 1 . .
H43A H 0.9013 0.1118 0.1576 0.045 Uiso 0.669(8) calc A 1 R .
N13 N 0.8904(5) 0.0931(5) 0.2576(4) 0.040(3) Uani 0.669(8) d A 1 G .
C47A C 0.9625(6) 0.1034(6) 0.3254(3) 0.040(3) Uani 0.669(8) d A 1 G .
C46A C 1.0947(6) 0.1393(6) 0.3395(4) 0.053(3) Uani 0.669(8) d A 1 G .
H46A H 1.1440 0.1463 0.3858 0.064 Uiso 0.669(8) calc A 1 R .
C45A C 1.1549(6) 0.1649(7) 0.2858(5) 0.058(4) Uani 0.669(8) d A 1 G .
H45A H 1.2453 0.1895 0.2954 0.070 Uiso 0.669(8) calc A 1 R .
C44A C 1.0828(9) 0.1547(8) 0.2180(4) 0.052(4) Uani 0.669(8) d A 1 G .
H44A H 1.1239 0.1722 0.1812 0.062 Uiso 0.669(8) calc A 1 R .
N12 N 0.6691(14) -0.0672(10) 0.2766(6) 0.017(5) Uani 0.331(8) d A 2 . U
C53 C 0.7116(14) -0.0726(7) 0.3471(6) 0.019(4) Uani 0.331(8) d A 2 G U
C52 C 0.6757(15) -0.1593(8) 0.3747(5) 0.034(5) Uani 0.331(8) d A 2 G U
H52 H 0.7048 -0.1630 0.4229 0.041 Uiso 0.331(8) calc A 2 R U
C51 C 0.5973(15) -0.2406(7) 0.3317(8) 0.030(6) Uani 0.331(8) d A 2 G U
H51 H 0.5727 -0.2999 0.3506 0.036 Uiso 0.331(8) calc A 2 R .
C50 C 0.5547(16) -0.2352(10) 0.2612(7) 0.015(5) Uani 0.331(8) d A 2 G U
H50 H 0.5011 -0.2908 0.2319 0.018 Uiso 0.331(8) calc A 2 R .
C49 C 0.5906(16) -0.1485(13) 0.2336(5) 0.009(5) Uani 0.331(8) d A 2 G U
H49 H 0.5615 -0.1448 0.1854 0.011 Uiso 0.331(8) calc A 2 R .
N14 N 0.9080(9) 0.1285(10) 0.2611(6) 0.018(2) Uani 0.331(8) d A 2 . U
C43 C 0.9708(15) 0.1211(12) 0.2109(5) 0.018(2) Uani 0.331(8) d A 2 G U
H43 H 0.9236 0.0868 0.1673 0.022 Uiso 0.331(8) calc A 2 R .
C44 C 1.1026(15) 0.1637(12) 0.2244(6) 0.018(2) Uani 0.331(8) d A 2 G U
H44 H 1.1455 0.1586 0.1901 0.022 Uiso 0.331(8) calc A 2 R .
C45 C 1.1716(10) 0.2138(9) 0.2882(6) 0.018(2) Uani 0.331(8) d A 2 G U
H45 H 1.2617 0.2430 0.2975 0.022 Uiso 0.331(8) calc A 2 R .
C46 C 1.1088(9) 0.2212(8) 0.3384(5) 0.018(2) Uani 0.331(8) d A 2 G U
H46 H 1.1560 0.2555 0.3820 0.022 Uiso 0.331(8) calc A 2 R .
C47 C 0.9770(9) 0.1786(9) 0.3249(5) 0.018(2) Uani 0.331(8) d A 2 G U
N15 N 0.7699(6) 0.0856(4) 0.3566(3) 0.0353(13) Uani 1 d A . . .
C54A C 0.6694(11) 0.0081(8) 0.3856(6) 0.041(3) Uani 0.669(8) d A 1 . .
H54A H 0.7068 0.0028 0.4348 0.049 Uiso 0.669(8) calc A 1 R .
H54B H 0.5950 0.0267 0.3838 0.049 Uiso 0.669(8) calc A 1 R .
C42A C 0.7683(11) 0.1754(8) 0.3719(6) 0.041(3) Uani 0.669(8) d A 1 . .
H42A H 0.8511 0.2238 0.3701 0.050 Uiso 0.669(8) calc A 1 R .
H42B H 0.7585 0.1799 0.4198 0.050 Uiso 0.669(8) calc A 1 R .
C48A C 0.8917(13) 0.0725(9) 0.3755(6) 0.047(3) Uani 0.669(8) d A 1 . .
H48A H 0.9417 0.1081 0.4208 0.057 Uiso 0.669(8) calc A 1 R .
H48B H 0.8763 0.0048 0.3805 0.057 Uiso 0.669(8) calc A 1 R .
C48 C 0.8974(15) 0.1817(11) 0.3717(8) 0.016(3) Uani 0.331(8) d A 2 . U
H48C H 0.8724 0.2376 0.3646 0.019 Uiso 0.331(8) calc A 2 R .
H48D H 0.9463 0.1874 0.4204 0.019 Uiso 0.331(8) calc A 2 R .
C54 C 0.8031(15) 0.0153(11) 0.3892(8) 0.015(3) Uani 0.331(8) d A 2 . U
H54C H 0.7944 0.0149 0.4375 0.018 Uiso 0.331(8) calc A 2 R .
H54D H 0.8919 0.0234 0.3895 0.018 Uiso 0.331(8) calc A 2 R .
C42 C 0.6826(15) 0.1147(11) 0.3853(8) 0.016(3) Uani 0.331(8) d A 2 . U
H42C H 0.7300 0.1569 0.4284 0.019 Uiso 0.331(8) calc A 2 R .
H42D H 0.6170 0.0586 0.3969 0.019 Uiso 0.331(8) calc A 2 R .
C41 C 0.6203(14) 0.1653(10) 0.3334(6) 0.020(2) Uani 0.331(8) d A 2 . U
C40 C 0.5654(14) 0.2262(10) 0.3524(5) 0.020(2) Uani 0.331(8) d A 2 G U
H40 H 0.5753 0.2423 0.4001 0.024 Uiso 0.331(8) calc A 2 R .
C39 C 0.4959(13) 0.2634(9) 0.3018(7) 0.020(2) Uani 0.331(8) d A 2 G U
H39 H 0.4583 0.3050 0.3149 0.024 Uiso 0.331(8) calc A 2 R .
C38 C 0.4814(14) 0.2397(10) 0.2321(6) 0.020(2) Uani 0.331(8) d A 2 G U
H38 H 0.4339 0.2651 0.1975 0.024 Uiso 0.331(8) calc A 2 R .
C37 C 0.5363(15) 0.1788(10) 0.2130(5) 0.020(2) Uani 0.331(8) d A 2 G U
H37 H 0.5264 0.1626 0.1654 0.024 Uiso 0.331(8) calc A 2 R U
N10 N 0.6058(14) 0.1416(9) 0.2637(7) 0.020(2) Uani 0.331(8) d A 2 G U
N11 N 0.6273(9) -0.0823(6) 0.2757(4) 0.033(3) Uani 0.669(8) d A 1 . .
C53A C 0.6260(8) -0.0859(4) 0.3453(3) 0.034(2) Uani 0.669(8) d A 1 G .
C52A C 0.5862(8) -0.1726(5) 0.3726(3) 0.040(3) Uani 0.669(8) d A 1 G .
H52A H 0.5853 -0.1751 0.4201 0.048 Uiso 0.669(8) calc A 1 R .
C51A C 0.5478(9) -0.2557(4) 0.3303(5) 0.048(3) Uani 0.669(8) d A 1 G .
H51A H 0.5206 -0.3150 0.3489 0.058 Uiso 0.669(8) calc A 1 R .
C50A C 0.5492(12) -0.2521(6) 0.2607(5) 0.044(5) Uani 0.669(8) d A 1 G .
H50A H 0.5229 -0.3088 0.2317 0.052 Uiso 0.669(8) calc A 1 R .
C49A C 0.5889(12) -0.1653(8) 0.2334(3) 0.045(5) Uani 0.669(8) d A 1 G .
H49A H 0.5898 -0.1629 0.1858 0.053 Uiso 0.669(8) calc A 1 R .
Cl1 Cl 0.22459(14) 0.58998(10) 0.19249(8) 0.0313(4) Uani 1 d . . . .
Cl4 Cl 0.78876(16) 0.86600(11) -0.06939(8) 0.0365(4) Uani 1 d . . . .
Cl5 Cl 0.1518(4) 0.4677(3) 0.43608(17) 0.0461(9) Uani 0.50 d . . . .
Cl6A Cl 0.9255(5) 0.0127(4) 0.0667(2) 0.0209(11) Uani 0.25 d . . . .
Cl6B Cl -0.1886(6) 0.2450(4) 0.5589(3) 0.0312(13) Uani 0.25 d . . . .
Cl6 Cl 0.5842(12) -0.2763(10) 0.5234(5) 0.081(3) Uani 0.25 d . . . .
Cl5B Cl 0.4142(9) 1.0886(7) 0.4511(5) 0.146(3) Uani 0.50 d . . . U
Cl5A Cl 0.1092(11) 0.6186(7) 0.5331(5) 0.070(3) Uani 0.25 d . . . .

loop_
_atom_site_aniso_label
_atom_site_aniso_U_11
_atom_site_aniso_U_22
_atom_site_aniso_U_33
_atom_site_aniso_U_23
_atom_site_aniso_U_13
_atom_site_aniso_U_12
Co2 0.0244(6) 0.0169(6) 0.0226(5) 0.0062(4) 0.0065(4) 0.0015(4)
Co1 0.0224(5) 0.0183(6) 0.0256(5) 0.0108(4) 0.0118(4) 0.0016(4)
Cl2 0.0269(8) 0.0276(8) 0.0257(7) 0.0020(5) 0.0042(6) 0.0040(6)
N2 0.022(3) 0.019(3) 0.025(3) 0.0066(19) 0.010(2) 0.000(2)
N5 0.028(3) 0.017(3) 0.031(3) 0.006(2) 0.009(2) 0.003(2)
N6 0.032(3) 0.024(3) 0.024(3) 0.008(2) 0.011(2) 0.006(2)
N4 0.034(3) 0.020(3) 0.040(3) 0.014(2) 0.023(2) 0.008(2)
N8 0.031(3) 0.022(3) 0.030(3) 0.003(2) 0.003(2) 0.006(2)
C23 0.022(3) 0.021(3) 0.037(3) -0.002(3) 0.006(3) -0.003(2)
C2 0.028(3) 0.035(4) 0.027(3) 0.000(3) 0.007(3) 0.009(3)
C3 0.027(3) 0.030(4) 0.027(3) 0.002(3) 0.013(3) 0.004(3)
N3 0.030(3) 0.033(3) 0.027(3) 0.013(2) 0.013(2) 0.007(2)
C16 0.037(4) 0.043(4) 0.036(4) 0.005(3) 0.006(3) 0.018(3)
N7 0.024(3) 0.023(3) 0.033(3) 0.014(2) 0.013(2) 0.003(2)
C19 0.030(3) 0.027(4) 0.029(3) 0.015(3) 0.012(3) 0.009(3)
C5 0.025(3) 0.024(3) 0.028(3) 0.008(2) 0.012(2) 0.003(3)
C13 0.030(3) 0.022(3) 0.028(3) 0.006(2) 0.008(3) -0.001(3)
C11 0.050(5) 0.030(4) 0.051(4) 0.018(3) 0.040(4) 0.009(3)
C1 0.028(3) 0.023(3) 0.024(3) 0.004(2) 0.009(2) 0.004(3)
C35 0.028(3) 0.026(4) 0.039(4) 0.019(3) 0.017(3) 0.007(3)
N1 0.039(3) 0.027(3) 0.038(3) 0.008(2) 0.025(3) 0.005(2)
C22 0.033(4) 0.031(4) 0.047(4) 0.004(3) 0.020(3) 0.007(3)
C14 0.033(4) 0.027(4) 0.043(4) 0.006(3) 0.011(3) -0.002(3)
C20 0.035(4) 0.027(4) 0.043(4) 0.016(3) 0.021(3) 0.007(3)
C25 0.032(4) 0.032(4) 0.038(4) 0.015(3) 0.018(3) 0.010(3)
C29 0.041(4) 0.029(4) 0.031(3) 0.012(3) 0.012(3) 0.010(3)
C6 0.034(4) 0.025(4) 0.045(4) 0.021(3) 0.029(3) 0.006(3)
C30 0.037(4) 0.035(4) 0.026(3) 0.015(3) 0.008(3) 0.011(3)
C18 0.044(4) 0.041(4) 0.032(3) 0.021(3) 0.015(3) 0.017(3)
C21 0.039(4) 0.021(4) 0.062(5) 0.018(3) 0.029(4) 0.009(3)
C24 0.041(4) 0.029(4) 0.030(3) 0.002(3) 0.003(3) 0.003(3)
C17 0.033(3) 0.035(4) 0.026(3) 0.013(3) 0.011(3) 0.017(3)
C7 0.049(4) 0.036(4) 0.031(4) 0.009(3) 0.024(3) 0.004(3)
C4 0.029(3) 0.032(4) 0.033(3) 0.012(3) 0.018(3) 0.009(3)
C12 0.036(4) 0.028(4) 0.059(5) 0.014(3) 0.030(3) 0.015(3)
C34 0.026(3) 0.029(4) 0.067(5) 0.016(3) 0.016(3) 0.005(3)
C36 0.026(3) 0.036(4) 0.037(4) 0.015(3) 0.002(3) 0.005(3)
C32 0.044(5) 0.033(4) 0.075(6) 0.005(4) 0.030(4) 0.014(3)
C26 0.051(5) 0.058(5) 0.041(4) 0.025(4) 0.023(4) 0.026(4)
C8 0.058(5) 0.056(6) 0.041(4) 0.003(4) 0.032(4) 0.004(4)
C31 0.036(4) 0.020(3) 0.043(4) 0.006(3) 0.019(3) 0.004(3)
C10 0.051(5) 0.034(4) 0.058(5) 0.005(3) 0.037(4) 0.007(3)
C15 0.036(4) 0.054(5) 0.044(4) -0.005(3) 0.000(3) 0.015(4)
C28 0.051(5) 0.073(6) 0.030(4) 0.021(4) 0.014(3) 0.027(4)
C27 0.070(6) 0.071(6) 0.044(5) 0.023(4) 0.031(4) 0.036(5)
C9 0.075(6) 0.025(4) 0.073(6) 0.000(4) 0.054(5) -0.002(4)
C33 0.043(5) 0.040(5) 0.093(7) 0.015(4) 0.031(5) 0.018(4)
Co0A 0.0320(6) 0.0398(7) 0.0217(5) 0.0075(4) 0.0111(4) 0.0144(5)
Cl3 0.0428(10) 0.0525(11) 0.0220(7) 0.0066(7) 0.0078(6) 0.0188(8)
N9 0.039(3) 0.025(3) 0.058(3) 0.013(2) 0.023(2) 0.001(2)
C41A 0.039(3) 0.025(3) 0.058(3) 0.013(2) 0.023(2) 0.001(2)
C40A 0.039(3) 0.025(3) 0.058(3) 0.013(2) 0.023(2) 0.001(2)
C39A 0.039(3) 0.025(3) 0.058(3) 0.013(2) 0.023(2) 0.001(2)
C38A 0.039(3) 0.025(3) 0.058(3) 0.013(2) 0.023(2) 0.001(2)
C37A 0.039(3) 0.025(3) 0.058(3) 0.013(2) 0.023(2) 0.001(2)
C43A 0.048(7) 0.032(6) 0.039(6) 0.010(5) 0.027(5) 0.013(5)
N13 0.036(5) 0.047(7) 0.031(5) -0.008(4) 0.008(4) 0.007(5)
C47A 0.043(6) 0.035(7) 0.045(6) 0.005(5) 0.014(5) 0.015(5)
C46A 0.036(7) 0.059(8) 0.059(8) -0.008(6) -0.005(6) 0.021(6)
C45A 0.040(7) 0.053(9) 0.082(10) -0.017(7) 0.025(7) 0.010(6)
C44A 0.041(8) 0.059(9) 0.063(9) 0.013(7) 0.028(7) 0.018(7)
N12 0.015(6) 0.018(6) 0.018(6) 0.001(4) 0.006(4) 0.005(4)
C53 0.020(6) 0.020(5) 0.016(5) 0.006(4) 0.010(4) 0.005(4)
C52 0.036(6) 0.032(6) 0.032(6) 0.002(4) 0.008(4) 0.010(4)
C51 0.029(8) 0.028(7) 0.031(7) 0.007(4) 0.011(5) 0.005(5)
C50 0.016(7) 0.013(6) 0.016(7) -0.001(4) 0.007(5) 0.002(5)
C49 0.009(7) 0.007(6) 0.011(7) -0.004(4) 0.006(4) 0.001(4)
N14 0.017(3) 0.019(3) 0.018(3) 0.0025(17) 0.0048(16) 0.0056(18)
C43 0.017(3) 0.019(3) 0.018(3) 0.0025(17) 0.0048(16) 0.0056(18)
C44 0.017(3) 0.019(3) 0.018(3) 0.0025(17) 0.0048(16) 0.0056(18)
C45 0.017(3) 0.019(3) 0.018(3) 0.0025(17) 0.0048(16) 0.0056(18)
C46 0.017(3) 0.019(3) 0.018(3) 0.0025(17) 0.0048(16) 0.0056(18)
C47 0.017(3) 0.019(3) 0.018(3) 0.0025(17) 0.0048(16) 0.0056(18)
N15 0.036(3) 0.043(4) 0.024(3) 0.004(2) 0.009(2) 0.011(3)
C54A 0.038(6) 0.046(7) 0.034(6) 0.008(5) 0.016(5) 0.005(5)
C42A 0.045(7) 0.035(6) 0.038(6) -0.007(4) 0.012(5) 0.007(5)
C48A 0.062(8) 0.043(7) 0.030(6) -0.001(5) -0.002(5) 0.019(6)
C48 0.014(5) 0.018(5) 0.016(5) 0.002(4) 0.006(4) 0.003(4)
C54 0.014(5) 0.013(5) 0.014(5) 0.007(4) 0.008(4) -0.002(4)
C42 0.015(5) 0.016(5) 0.015(5) 0.004(4) 0.011(4) -0.003(4)
C41 0.019(3) 0.018(3) 0.021(3) 0.0027(17) 0.0073(18) 0.0051(18)
C40 0.019(3) 0.018(3) 0.021(3) 0.0027(17) 0.0073(18) 0.0051(18)
C39 0.019(3) 0.018(3) 0.021(3) 0.0027(17) 0.0073(18) 0.0051(18)
C38 0.019(3) 0.018(3) 0.021(3) 0.0027(17) 0.0073(18) 0.0051(18)
C37 0.019(3) 0.018(3) 0.021(3) 0.0027(17) 0.0073(18) 0.0051(18)
N10 0.019(3) 0.018(3) 0.021(3) 0.0027(17) 0.0073(18) 0.0051(18)
N11 0.033(7) 0.031(6) 0.031(5) 0.010(4) 0.011(4) 0.004(5)
C53A 0.024(6) 0.037(6) 0.042(6) 0.002(4) 0.006(4) 0.013(4)
C52A 0.033(6) 0.039(6) 0.050(7) 0.007(5) 0.013(5) 0.014(5)
C51A 0.036(8) 0.030(7) 0.064(9) -0.001(5) 0.005(6) 0.000(5)
C50A 0.048(9) 0.031(7) 0.051(9) -0.001(6) 0.007(6) 0.017(6)
C49A 0.043(9) 0.048(10) 0.043(8) 0.011(6) 0.007(6) 0.020(7)
Cl1 0.0289(8) 0.0248(8) 0.0348(8) 0.0178(6) 0.0089(6) 0.0024(6)
Cl4 0.0414(9) 0.0252(9) 0.0404(9) 0.0065(6) 0.0236(7) 0.0007(7)
Cl5 0.049(2) 0.066(2) 0.0271(16) 0.0131(15) 0.0100(14) 0.0256(18)
Cl6A 0.028(3) 0.018(3) 0.017(2) 0.0082(18) 0.016(2) 0.003(2)
Cl6B 0.039(3) 0.028(3) 0.021(3) -0.002(2) 0.005(2) 0.006(3)
Cl6 0.093(7) 0.143(10) 0.040(4) 0.043(5) 0.039(5) 0.067(7)
Cl5B 0.111(5) 0.147(6) 0.153(6) -0.093(5) 0.036(5) 0.013(4)
Cl5A 0.103(8) 0.074(6) 0.046(4) 0.012(4) 0.007(5) 0.055(6)

loop_
_atom_type_symbol
_atom_type_description
_atom_type_scat_dispersion_real
_atom_type_scat_dispersion_imag
_atom_type_scat_source
C C 0.0181 0.0091 'International Tables Vol C Tables 4.2.6.8 and 6.1.1.4'
H H 0.0000 0.0000 'International Tables Vol C Tables 4.2.6.8 and 6.1.1.4'
Cl Cl 0.3639 0.7018 'International Tables Vol C Tables 4.2.6.8 and 6.1.1.4'
Co Co -2.3653 3.6143 'International Tables Vol C Tables 4.2.6.8 and 6.1.1.4'
N N 0.0311 0.0180 'International Tables Vol C Tables 4.2.6.8 and 6.1.1.4'

loop_
_geom_angle_atom_site_label_1
_geom_angle_atom_site_label_2
_geom_angle_atom_site_label_3
_geom_angle
_geom_angle_site_symmetry_1
_geom_angle_site_symmetry_3
N5 Co2 Cl2 104.33(15) . .
N5 Co2 N8 77.4(2) . .
N6 Co2 Cl2 101.61(16) . .
N6 Co2 N5 114.4(2) . .
N6 Co2 N8 77.9(2) . .
N8 Co2 Cl2 178.26(15) . .
N7 Co2 Cl2 101.16(16) . .
N7 Co2 N5 116.9(2) . .
N7 Co2 N6 115.3(2) . .
N7 Co2 N8 77.7(2) . .
N2 Co1 N4 77.24(19) . .
N2 Co1 N1 117.6(2) . .
N2 Co1 Cl1 103.34(15) . .
N4 Co1 Cl1 178.57(16) . .
N3 Co1 N2 113.2(2) . .
N3 Co1 N4 77.6(2) . .
N3 Co1 N1 115.3(2) . .
N3 Co1 Cl1 100.99(15) . .
N1 Co1 N4 77.4(2) . .
N1 Co1 Cl1 103.42(16) . .
C5 N2 Co1 118.7(4) . .
C5 N2 C1 118.7(5) . .
C1 N2 Co1 122.2(4) . .
C23 N5 Co2 117.4(4) . .
C19 N5 Co2 123.6(5) . .
C19 N5 C23 119.0(6) . .
C25 N6 Co2 124.1(4) . .
C29 N6 Co2 117.0(5) . .
C29 N6 C25 118.9(6) . .
C6 N4 Co1 106.9(4) . .
C18 N4 Co1 106.7(4) . .
C18 N4 C6 111.3(5) . .
C12 N4 Co1 108.4(4) . .
C12 N4 C6 111.4(5) . .
C12 N4 C18 111.9(6) . .
C30 N8 Co2 107.0(4) . .
C30 N8 C24 112.8(6) . .
C30 N8 C36 110.6(5) . .
C24 N8 Co2 107.5(4) . .
C24 N8 C36 111.6(5) . .
C36 N8 Co2 106.9(4) . .
N5 C23 C22 121.2(6) . .
N5 C23 C24 115.7(6) . .
C22 C23 C24 123.0(6) . .
C3 C2 C1 118.5(6) . .
C2 C3 C4 120.6(6) . .
C13 N3 Co1 123.0(4) . .
C13 N3 C17 118.3(6) . .
C17 N3 Co1 118.3(4) . .
C17 C16 C15 119.0(6) . .
C35 N7 Co2 117.6(5) . .
C35 N7 C31 118.3(6) . .
C31 N7 Co2 124.2(5) . .
N5 C19 C20 123.1(6) . .
N2 C5 C6 115.5(5) . .
N2 C5 C4 122.7(6) . .
C4 C5 C6 121.7(5) . .
N3 C13 C14 122.3(6) . .
N1 C11 C12 115.3(6) . .
N1 C11 C10 122.8(8) . .
C10 C11 C12 121.9(7) . .
N2 C1 C2 122.2(6) . .
N7 C35 C34 122.5(7) . .
N7 C35 C36 115.1(6) . .
C34 C35 C36 122.4(6) . .
C11 N1 Co1 117.8(5) . .
C7 N1 Co1 122.8(5) . .
C7 N1 C11 119.0(6) . .
C21 C22 C23 118.2(7) . .
C15 C14 C13 119.1(7) . .
C21 C20 C19 117.1(6) . .
N6 C25 C26 122.2(6) . .
N6 C29 C30 116.3(6) . .
N6 C29 C28 122.3(7) . .
C28 C29 C30 121.2(6) . .
N4 C6 C5 109.0(5) . .
N8 C30 C29 108.6(5) . .
C17 C18 N4 110.6(5) . .
C20 C21 C22 121.3(6) . .
N8 C24 C23 110.5(6) . .
N3 C17 C16 122.0(6) . .
N3 C17 C18 114.7(6) . .
C16 C17 C18 123.2(6) . .
N1 C7 C8 121.8(8) . .
C5 C4 C3 117.2(6) . .
N4 C12 C11 109.4(6) . .
C35 C34 C33 118.6(7) . .
N8 C36 C35 109.7(5) . .
C33 C32 C31 120.4(8) . .
C25 C26 C27 118.6(8) . .
C9 C8 C7 118.4(8) . .
N7 C31 C32 121.1(7) . .
C11 C10 C9 118.2(8) . .
C14 C15 C16 119.2(7) . .
C27 C28 C29 118.3(7) . .
C26 C27 C28 119.5(8) . .
C8 C9 C10 119.8(8) . .
C32 C33 C34 119.0(8) . .
N9 Co0A Cl3 100.6(4) . .
N9 Co0A N14 109.9(5) . .
N9 Co0A N15 78.3(4) . .
N9 Co0A N10 4.7(6) . .
N9 Co0A N11 116.1(4) . .
N13 Co0A Cl3 101.8(2) . .
N13 Co0A N9 122.6(4) . .
N13 Co0A N14 12.9(5) . .
N13 Co0A N15 78.2(3) . .
N13 Co0A N10 126.4(5) . .
N13 Co0A N11 109.6(4) . .
N12 Co0A Cl3 105.2(4) . .
N12 Co0A N9 125.2(5) . .
N12 Co0A N13 98.3(5) . .
N12 Co0A N14 109.7(6) . .
N12 Co0A N15 76.2(4) . .
N12 Co0A N10 120.7(6) . .
N12 Co0A N11 11.3(6) . .
N14 Co0A Cl3 103.6(4) . .
N14 Co0A N15 76.1(4) . .
N15 Co0A Cl3 178.62(17) . .
N10 Co0A Cl3 101.5(4) . .
N10 Co0A N14 113.9(6) . .
N10 Co0A N15 77.5(4) . .
N10 Co0A N11 111.5(5) . .
N11 Co0A Cl3 102.2(2) . .
N11 Co0A N14 120.9(5) . .
N11 Co0A N15 79.1(3) . .
C41A N9 Co0A 116.0(9) . .
C37A N9 Co0A 125.0(10) . .
C37A N9 C41A 118.9(11) . .
N9 C41A C40A 120.6(11) . .
N9 C41A C42A 115.8(11) . .
C40A C41A C42A 123.6(11) . .
C41A C40A C39A 121.2(12) . .
C38A C39A C40A 116.2(12) . .
C37A C38A C39A 119.8(12) . .
N9 C37A C38A 123.2(12) . .
N13 C43A C44A 120.0 . .
C43A N13 Co0A 122.1(4) . .
C47A N13 Co0A 117.5(4) . .
C47A N13 C43A 120.0 . .
N13 C47A C48A 115.2(7) . .
C46A C47A N13 120.0 . .
C46A C47A C48A 124.8(7) . .
C47A C46A C45A 120.0 . .
C46A C45A C44A 120.0 . .
C45A C44A C43A 120.0 . .
C53 N12 Co0A 118.3(8) . .
C53 N12 C49 120.0 . .
C49 N12 Co0A 121.3(8) . .
N12 C53 C54 117.3(9) . .
C52 C53 N12 120.0 . .
C52 C53 C54 122.5(9) . .
C53 C52 C51 120.0 . .
C52 C51 C50 120.0 . .
C49 C50 C51 120.0 . .
C50 C49 N12 120.0 . .
C43 N14 Co0A 120.4(7) . .
C43 N14 C47 120.0 . .
C47 N14 Co0A 119.5(7) . .
N14 C43 C44 120.0 . .
C45 C44 C43 120.0 . .
C44 C45 C46 120.0 . .
C47 C46 C45 120.0 . .
N14 C47 C48 113.6(9) . .
C46 C47 N14 120.0 . .
C46 C47 C48 126.4(9) . .
C54A N15 Co0A 105.0(5) . .
C54A N15 C48 148.4(8) . .
C42A N15 Co0A 106.7(6) . .
C42A N15 C54A 110.7(8) . .
C42A N15 C48A 118.0(8) . .
C42A N15 C48 57.0(8) . .
C42A N15 C42 48.4(8) . .
C48A N15 Co0A 105.6(5) . .
C48A N15 C54A 109.9(8) . .
C48A N15 C48 63.8(8) . .
C48A N15 C42 142.6(9) . .
C48 N15 Co0A 106.4(6) . .
C54 N15 Co0A 113.0(7) . .
C54 N15 C54A 61.1(8) . .
C54 N15 C42A 140.3(9) . .
C54 N15 C48A 48.9(8) . .
C54 N15 C48 107.8(9) . .
C54 N15 C42 114.6(10) . .
C42 N15 Co0A 111.8(7) . .
C42 N15 C54A 62.9(8) . .
C42 N15 C48 102.3(9) . .
C53A C54A N15 111.7(8) . .
N15 C42A C41A 113.4(9) . .
C47A C48A N15 111.8(8) . .
C47 C48 N15 109.9(11) . .
N15 C54 C53 104.0(11) . .
N15 C42 C41 109.3(11) . .
C40 C41 C42 121.9(10) . .
C40 C41 N10 120.0 . .
N10 C41 C42 117.7(10) . .
C39 C40 C41 120.0 . .
C40 C39 C38 120.0 . .
C37 C38 C39 120.0 . .
N10 C37 C38 120.0 . .
C41 N10 Co0A 115.5(7) . .
C37 N10 Co0A 124.4(7) . .
C37 N10 C41 120.0 . .
C53A N11 Co0A 115.8(5) . .
C53A N11 C49A 120.0 . .
C49A N11 Co0A 124.0(5) . .
N11 C53A C54A 115.1(6) . .
N11 C53A C52A 120.0 . .
C52A C53A C54A 124.9(6) . .
C51A C52A C53A 120.0 . .
C52A C51A C50A 120.0 . .
C49A C50A C51A 120.0 . .
C50A C49A N11 120.0 . .

loop_
_geom_bond_atom_site_label_1
_geom_bond_atom_site_label_2
_geom_bond_distance
_geom_bond_site_symmetry_2
Co2 Cl2 2.2716(17) .
Co2 N5 2.057(5) .
Co2 N6 2.050(5) .
Co2 N8 2.187(5) .
Co2 N7 2.048(6) .
Co1 N2 2.062(5) .
Co1 N4 2.211(5) .
Co1 N3 2.058(6) .
Co1 N1 2.069(6) .
Co1 Cl1 2.2761(16) .
N2 C5 1.333(8) .
N2 C1 1.357(8) .
N5 C23 1.348(8) .
N5 C19 1.337(8) .
N6 C25 1.346(9) .
N6 C29 1.323(8) .
N4 C6 1.500(8) .
N4 C18 1.485(10) .
N4 C12 1.464(9) .
N8 C30 1.468(8) .
N8 C24 1.471(9) .
N8 C36 1.481(9) .
C23 C22 1.394(10) .
C23 C24 1.487(9) .
C2 C3 1.357(9) .
C2 C1 1.390(9) .
C3 C4 1.409(9) .
N3 C13 1.342(8) .
N3 C17 1.352(8) .
C16 C17 1.375(10) .
C16 C15 1.387(12) .
N7 C35 1.357(9) .
N7 C31 1.365(9) .
C19 C20 1.386(9) .
C5 C6 1.501(9) .
C5 C4 1.395(9) .
C13 C14 1.382(10) .
C11 N1 1.349(9) .
C11 C12 1.507(11) .
C11 C10 1.366(11) .
C35 C34 1.371(10) .
C35 C36 1.501(11) .
N1 C7 1.339(9) .
C22 C21 1.373(10) .
C14 C15 1.371(11) .
C20 C21 1.373(11) .
C25 C26 1.372(10) .
C29 C30 1.536(10) .
C29 C28 1.384(11) .
C18 C17 1.484(10) .
C7 C8 1.404(12) .
C34 C33 1.420(13) .
C32 C31 1.396(11) .
C32 C33 1.344(13) .
C26 C27 1.375(12) .
C8 C9 1.371(14) .
C10 C9 1.406(13) .
C28 C27 1.381(13) .
Co0A Cl3 2.2739(18) .
Co0A N9 2.036(12) .
Co0A N13 1.976(6) .
Co0A N12 1.916(12) .
Co0A N14 2.167(10) .
Co0A N15 2.205(6) .
Co0A N10 2.109(10) .
Co0A N11 2.131(7) .
N9 C41A 1.357(17) .
N9 C37A 1.339(16) .
C41A C40A 1.359(17) .
C41A C42A 1.478(17) .
C40A C39A 1.428(18) .
C39A C38A 1.384(18) .
C38A C37A 1.365(17) .
C43A N13 1.3900 .
C43A C44A 1.3900 .
N13 C47A 1.3900 .
C47A C46A 1.3900 .
C47A C48A 1.411(14) .
C46A C45A 1.3900 .
C45A C44A 1.3900 .
N12 C53 1.3900 .
N12 C49 1.3900 .
C53 C52 1.3900 .
C53 C54 1.483(19) .
C52 C51 1.3900 .
C51 C50 1.3900 .
C50 C49 1.3900 .
N14 C43 1.3900 .
N14 C47 1.3900 .
C43 C44 1.3900 .
C44 C45 1.3900 .
C45 C46 1.3900 .
C46 C47 1.3900 .
C47 C48 1.465(18) .
N15 C54A 1.554(12) .
N15 C42A 1.407(13) .
N15 C48A 1.457(14) .
N15 C48 1.636(17) .
N15 C54 1.373(17) .
N15 C42 1.457(17) .
C54A C53A 1.498(13) .
C42 C41 1.495(18) .
C41 C40 1.3900 .
C41 N10 1.3900 .
C40 C39 1.3900 .
C39 C38 1.3900 .
C38 C37 1.3900 .
C37 N10 1.3900 .
N11 C53A 1.3900 .
N11 C49A 1.3900 .
C53A C52A 1.3900 .
C52A C51A 1.3900 .
C51A C50A 1.3900 .
C50A C49A 1.3900 .

loop_
_smtbx_masks_void_nr
_smtbx_masks_void_average_x
_smtbx_masks_void_average_y
_smtbx_masks_void_average_z
_smtbx_masks_void_volume
_smtbx_masks_void_count_electrons
1 0.000 0.000 0.500 131.7 50.1
2 0.222 0.366 0.190 12.7 0.0
3 0.299 0.636 0.372 16.4 7.1
4 0.701 0.364 0.628 16.4 8.0
5 0.778 0.634 0.810 12.7 0.0
